data_7122406
loop_
_publ_author_name
'Zheng, Kailu'
'Zhuang, Shiyi'
'Shu, Wenming'
'Wu, Yandong'
'Yang, Chuluo'
'Wu, Anxin'

_publ_section_title
;
 Molecular iodine-mediated formal [2+1+1+1] cycloaddition access to
 pyrrolo[2,1-a]isoquinolines with DMSO as the methylene source.
;
_journal_issue 84
_journal_name_full 'Chemical communications (Cambridge, England)'
_journal_page_first 11897
_journal_page_last 11900
_journal_paper_doi 10.1039/c8cc06908e
_journal_volume 54
_journal_year 2018
_chemical_formula_sum 'C26 H18 N2 O4'
_chemical_formula_weight 422.42
_space_group_crystal_system monoclinic
_space_group_IT_number 14
_space_group_name_Hall '-P 2ybc'
_space_group_name_H-M_alt 'P 1 21/c 1'
_symmetry_space_group_name_Hall '-P 2ybc'
_symmetry_space_group_name_H-M 'P 1 21/c 1'
_atom_sites_solution_hydrogens geom
_audit_creation_method SHELXL-2014/7
_audit_update_record
;
2017-06-14 deposited with the CCDC.
2018-09-25 downloaded from the CCDC.
;
_cell_angle_alpha 90
_cell_angle_beta 92.57(2)
_cell_angle_gamma 90
_cell_formula_units_Z 4
_cell_length_a 11.821(15)
_cell_length_b 9.242(11)
_cell_length_c 18.97(2)
_cell_measurement_reflns_used 3027
_cell_measurement_temperature 295(2)
_cell_measurement_theta_max 26.27
_cell_measurement_theta_min 2.45
_cell_volume 2070(4)
_computing_cell_refinement 'Bruker SAINT'
_computing_data_collection 'Bruker APEX2'
_computing_data_reduction 'Bruker SAINT'
_computing_molecular_graphics 'Bruker SHELXTL'
_computing_publication_material 'Bruker SHELXTL'
_computing_structure_refinement 'SHELXL-2014/7 (Sheldrick, 2014)'
_computing_structure_solution 'SHELXS-97 (Sheldrick, 2008)'
_diffrn_ambient_temperature 295(2)
_diffrn_measured_fraction_theta_full 0.975
_diffrn_measured_fraction_theta_max 0.975
_diffrn_measurement_device_type 'Bruker APEX-II CCD'
_diffrn_measurement_method '\f and \w scans'
_diffrn_radiation_type MoK\a
_diffrn_radiation_wavelength 0.71073
_diffrn_reflns_av_R_equivalents 0.1139
_diffrn_reflns_av_unetI/netI 0.1114
_diffrn_reflns_Laue_measured_fraction_full 0.975
_diffrn_reflns_Laue_measured_fraction_max 0.975
_diffrn_reflns_limit_h_max 14
_diffrn_reflns_limit_h_min -14
_diffrn_reflns_limit_k_max 10
_diffrn_reflns_limit_k_min -10
_diffrn_reflns_limit_l_max 22
_diffrn_reflns_limit_l_min -19
_diffrn_reflns_number 10874
_diffrn_reflns_point_group_measured_fraction_full 0.975
_diffrn_reflns_point_group_measured_fraction_max 0.975
_diffrn_reflns_theta_full 24.997
_diffrn_reflns_theta_max 24.997
_diffrn_reflns_theta_min 2.149
_exptl_absorpt_coefficient_mu 0.093
_exptl_absorpt_correction_type none
_exptl_crystal_colour colorless
_exptl_crystal_density_diffrn 1.355
_exptl_crystal_description crystal
_exptl_crystal_F_000 880
_exptl_crystal_size_max 0.130
_exptl_crystal_size_mid 0.100
_exptl_crystal_size_min 0.030
_refine_diff_density_max 0.337
_refine_diff_density_min -0.353
_refine_diff_density_rms 0.082
_refine_ls_extinction_coef 0.014(5)
_refine_ls_extinction_expression Fc^*^=kFc[1+0.001xFc^2^\l^3^/sin(2\q)]^-1/4^
_refine_ls_extinction_method 'SHELXL-2014/7 (Sheldrick 2014'
_refine_ls_goodness_of_fit_ref 1.070
_refine_ls_hydrogen_treatment constr
_refine_ls_matrix_type full
_refine_ls_number_parameters 290
_refine_ls_number_reflns 3543
_refine_ls_number_restraints 0
_refine_ls_restrained_S_all 1.070
_refine_ls_R_factor_all 0.1384
_refine_ls_R_factor_gt 0.0850
_refine_ls_shift/su_max 0.000
_refine_ls_shift/su_mean 0.000
_refine_ls_structure_factor_coef Fsqd
_refine_ls_weighting_details 'w=1/[\s^2^(Fo^2^)+(0.1888P)^2^] where P=(Fo^2^+2Fc^2^)/3'
_refine_ls_weighting_scheme calc
_refine_ls_wR_factor_gt 0.2373
_refine_ls_wR_factor_ref 0.2872
_reflns_Friedel_coverage 0.000
_reflns_number_gt 2250
_reflns_number_total 3543
_reflns_threshold_expression 'I > 2\s(I)'
_cod_data_source_file c8cc06908e2.cif
_cod_data_source_block t
_cod_depositor_comments 'Adding full bibliography for 7122405--7122407.cif.'
_cod_original_cell_volume 2071(4)
_cod_database_code 7122406
_shelx_shelxl_version_number 2014/7
_shelx_space_group_comment
; 
The symmetry employed for this shelxl refinement is uniquely defined 
by the following loop, which should always be used as a source of 
symmetry information in preference to the above space-group names. 
They are only intended as comments. 
;
_shelx_estimated_absorpt_t_min 0.988
_shelx_estimated_absorpt_t_max 0.997

loop_
_space_group_symop_operation_xyz
'x, y, z'
'-x, y+1/2, -z+1/2'
'-x, -y, -z'
'x, -y-1/2, z-1/2'

loop_
_atom_site_label
_atom_site_type_symbol
_atom_site_fract_x
_atom_site_fract_y
_atom_site_fract_z
_atom_site_U_iso_or_equiv
_atom_site_adp_type
_atom_site_occupancy
_atom_site_site_symmetry_order
_atom_site_calc_flag
_atom_site_refinement_flags_posn
_atom_site_refinement_flags_adp
C1 C 0.8430(3) 1.0662(5) 0.2764(2) 0.0592(11) Uani 1 1 d . .
C2 C 0.8179(3) 0.9282(5) 0.2984(2) 0.0641(12) Uani 1 1 d . .
H2 H 0.8616 0.8828 0.3339 0.077 Uiso 1 1 calc R U
C3 C 0.7255(3) 0.8594(5) 0.2659(2) 0.0596(11) Uani 1 1 d . .
H3 H 0.7072 0.7658 0.2793 0.071 Uiso 1 1 calc R U
C4 C 0.6600(2) 0.9285(4) 0.21358(19) 0.0496(9) Uani 1 1 d . .
C5 C 0.6850(3) 1.0694(4) 0.1948(2) 0.0639(11) Uani 1 1 d . .
H5 H 0.6397 1.1170 0.1608 0.077 Uiso 1 1 calc R U
C6 C 0.7774(4) 1.1392(5) 0.2265(3) 0.0714(12) Uani 1 1 d . .
H6 H 0.7947 1.2338 0.2144 0.086 Uiso 1 1 calc R U
C7 C 0.5604(3) 0.8466(4) 0.1803(2) 0.0548(10) Uani 1 1 d . .
C8 C 0.5530(2) 0.8364(4) 0.10401(19) 0.0449(9) Uani 1 1 d . .
C9 C 0.6331(2) 0.8738(4) 0.0555(2) 0.0493(9) Uani 1 1 d . .
H9 H 0.7011 0.9212 0.0661 0.059 Uiso 1 1 calc R U
C10 C 0.5949(2) 0.8288(4) -0.01169(18) 0.0439(9) Uani 1 1 d . .
C11 C 0.4897(2) 0.7589(4) -0.0031(2) 0.0428(9) Uani 1 1 d . .
C12 C 0.3640(2) 0.7017(5) 0.0946(2) 0.0620(11) Uani 1 1 d . .
H12A H 0.3424 0.7548 0.1361 0.074 Uiso 1 1 calc R U
H12B H 0.3789 0.6021 0.1082 0.074 Uiso 1 1 calc R U
C13 C 0.2688(2) 0.7078(5) 0.0376(2) 0.0624(12) Uani 1 1 d . .
H13A H 0.2036 0.6555 0.0536 0.075 Uiso 1 1 calc R U
H13B H 0.2465 0.8077 0.0297 0.075 Uiso 1 1 calc R U
C14 C 0.3047(2) 0.6435(4) -0.0302(2) 0.0493(9) Uani 1 1 d . .
C15 C 0.2332(3) 0.5572(4) -0.0733(3) 0.0635(12) Uani 1 1 d . .
H15 H 0.1600 0.5380 -0.0598 0.076 Uiso 1 1 calc R U
C16 C 0.2699(3) 0.5003(4) -0.1355(3) 0.0676(12) Uani 1 1 d . .
H16 H 0.2220 0.4414 -0.1632 0.081 Uiso 1 1 calc R U
C17 C 0.3772(3) 0.5302(4) -0.1568(3) 0.0645(11) Uani 1 1 d . .
H17 H 0.4012 0.4928 -0.1991 0.077 Uiso 1 1 calc R U
C18 C 0.4494(3) 0.6160(4) -0.1153(2) 0.0524(10) Uani 1 1 d . .
H18 H 0.5219 0.6354 -0.1299 0.063 Uiso 1 1 calc R U
C19 C 0.4146(2) 0.6738(4) -0.05173(19) 0.0440(9) Uani 1 1 d . .
C20 C 0.6510(2) 0.8639(3) -0.07678(19) 0.0429(8) Uani 1 1 d . .
C21 C 0.7786(2) 0.8669(4) -0.07401(19) 0.0441(8) Uani 1 1 d . .
C22 C 0.8340(3) 0.9497(4) -0.1234(2) 0.0566(10) Uani 1 1 d . .
H22 H 0.7924 1.0067 -0.1556 0.068 Uiso 1 1 calc R U
C23 C 0.9515(3) 0.9468(5) -0.1242(3) 0.0730(13) Uani 1 1 d . .
H23 H 0.9886 1.0026 -0.1568 0.088 Uiso 1 1 calc R U
C24 C 1.0139(3) 0.8610(6) -0.0767(3) 0.0796(14) Uani 1 1 d . .
H24 H 1.0925 0.8590 -0.0777 0.096 Uiso 1 1 calc R U
C25 C 0.9596(3) 0.7791(5) -0.0280(3) 0.0755(14) Uani 1 1 d . .
H25 H 1.0014 0.7216 0.0038 0.091 Uiso 1 1 calc R U
C26 C 0.8433(3) 0.7824(4) -0.0265(2) 0.0583(11) Uani 1 1 d . .
H26 H 0.8072 0.7272 0.0067 0.070 Uiso 1 1 calc R U
N1 N 0.9419(3) 1.1389(5) 0.3102(3) 0.0829(13) Uani 1 1 d . .
N2 N 0.46601(18) 0.7668(3) 0.06585(16) 0.0457(8) Uani 1 1 d . .
O1 O 0.9867(3) 1.0883(5) 0.3637(3) 0.1165(16) Uani 1 1 d . .
O2 O 0.9767(4) 1.2491(6) 0.2829(3) 0.1414(19) Uani 1 1 d . .
O3 O 0.4949(2) 0.7861(4) 0.21820(15) 0.0765(10) Uani 1 1 d . .
O4 O 0.59883(18) 0.8931(3) -0.13241(14) 0.0557(8) Uani 1 1 d . .

loop_
_atom_site_aniso_label
_atom_site_aniso_U_11
_atom_site_aniso_U_22
_atom_site_aniso_U_33
_atom_site_aniso_U_23
_atom_site_aniso_U_13
_atom_site_aniso_U_12
C1 0.0497(17) 0.071(3) 0.058(3) -0.010(2) 0.0108(16) 0.0082(16)
C2 0.0537(18) 0.075(3) 0.063(3) 0.006(2) -0.0025(17) 0.0145(17)
C3 0.0558(18) 0.064(2) 0.059(3) 0.012(2) 0.0022(17) 0.0075(15)
C4 0.0517(16) 0.060(2) 0.038(2) 0.0069(18) 0.0110(14) 0.0139(14)
C5 0.079(2) 0.061(2) 0.052(3) 0.007(2) -0.0037(19) 0.0175(19)
C6 0.082(3) 0.054(2) 0.078(3) 0.004(2) 0.013(2) 0.0033(19)
C7 0.0487(16) 0.064(2) 0.053(3) 0.008(2) 0.0104(16) 0.0097(15)
C8 0.0434(15) 0.057(2) 0.035(2) 0.0045(17) 0.0037(12) 0.0102(13)
C9 0.0401(14) 0.053(2) 0.055(3) 0.0028(18) 0.0091(14) 0.0071(13)
C10 0.0384(14) 0.0523(19) 0.041(2) 0.0016(17) 0.0070(13) 0.0070(12)
C11 0.0366(13) 0.0496(19) 0.043(2) 0.0067(17) 0.0088(12) 0.0134(12)
C12 0.0372(15) 0.086(3) 0.064(3) 0.016(2) 0.0145(15) 0.0042(15)
C13 0.0332(14) 0.079(3) 0.075(3) 0.008(2) 0.0085(15) 0.0059(15)
C14 0.0385(14) 0.051(2) 0.058(3) 0.0082(18) 0.0051(14) 0.0089(13)
C15 0.0433(16) 0.054(2) 0.093(4) 0.009(2) 0.0014(18) 0.0008(15)
C16 0.062(2) 0.051(2) 0.089(4) -0.007(2) -0.002(2) -0.0029(16)
C17 0.066(2) 0.051(2) 0.077(3) -0.007(2) 0.0079(19) 0.0025(16)
C18 0.0490(17) 0.049(2) 0.060(3) 0.0024(18) 0.0088(16) 0.0059(14)
C19 0.0393(14) 0.0425(18) 0.050(2) 0.0093(17) 0.0042(13) 0.0093(12)
C20 0.0408(14) 0.0419(17) 0.047(2) 0.0009(17) 0.0095(14) 0.0062(12)
C21 0.0420(15) 0.0457(18) 0.045(2) -0.0034(17) 0.0109(14) 0.0013(12)
C22 0.0554(17) 0.054(2) 0.062(3) 0.001(2) 0.0170(16) -0.0001(15)
C23 0.059(2) 0.074(3) 0.088(4) 0.002(3) 0.030(2) -0.0123(19)
C24 0.0416(17) 0.107(4) 0.092(4) -0.003(3) 0.012(2) -0.0002(19)
C25 0.0488(18) 0.099(4) 0.079(4) 0.006(3) 0.0055(19) 0.0184(19)
C26 0.0466(16) 0.063(2) 0.066(3) 0.011(2) 0.0064(16) 0.0081(15)
N1 0.065(2) 0.097(3) 0.088(3) -0.026(3) 0.013(2) -0.004(2)
N2 0.0372(12) 0.0585(18) 0.0420(19) 0.0085(15) 0.0087(11) 0.0084(11)
O1 0.075(2) 0.147(4) 0.124(4) -0.006(3) -0.029(2) -0.003(2)
O2 0.157(4) 0.132(4) 0.136(4) -0.017(3) 0.014(3) -0.076(3)
O3 0.0691(15) 0.113(3) 0.048(2) 0.0111(17) 0.0141(13) -0.0138(15)
O4 0.0488(12) 0.0703(17) 0.0479(17) 0.0078(13) 0.0032(11) 0.0088(10)

loop_
_atom_type_symbol
_atom_type_description
_atom_type_scat_dispersion_real
_atom_type_scat_dispersion_imag
_atom_type_scat_source
C C 0.0033 0.0016 'International Tables Vol C Tables 4.2.6.8 and 6.1.1.4'
H H 0.0000 0.0000 'International Tables Vol C Tables 4.2.6.8 and 6.1.1.4'
N N 0.0061 0.0033 'International Tables Vol C Tables 4.2.6.8 and 6.1.1.4'
O O 0.0106 0.0060 'International Tables Vol C Tables 4.2.6.8 and 6.1.1.4'

loop_
_geom_angle_atom_site_label_1
_geom_angle_atom_site_label_2
_geom_angle_atom_site_label_3
_geom_angle
C6 C1 C2 122.7(4)
C6 C1 N1 119.3(4)
C2 C1 N1 117.9(4)
C1 C2 C3 117.8(3)
C1 C2 H2 121.1
C3 C2 H2 121.1
C2 C3 C4 120.8(4)
C2 C3 H3 119.6
C4 C3 H3 119.6
C5 C4 C3 119.9(3)
C5 C4 C7 122.2(3)
C3 C4 C7 117.9(3)
C6 C5 C4 120.0(3)
C6 C5 H5 120.0
C4 C5 H5 120.0
C1 C6 C5 118.8(4)
C1 C6 H6 120.6
C5 C6 H6 120.6
O3 C7 C8 123.3(4)
O3 C7 C4 119.2(4)
C8 C7 C4 117.4(3)
N2 C8 C9 106.2(3)
N2 C8 C7 124.2(3)
C9 C8 C7 129.1(3)
C8 C9 C10 109.1(3)
C8 C9 H9 125.4
C10 C9 H9 125.4
C9 C10 C11 106.3(3)
C9 C10 C20 124.3(3)
C11 C10 C20 129.1(3)
N2 C11 C10 107.9(3)
N2 C11 C19 119.2(3)
C10 C11 C19 132.6(3)
N2 C12 C13 108.2(3)
N2 C12 H12A 110.1
C13 C12 H12A 110.1
N2 C12 H12B 110.1
C13 C12 H12B 110.1
H12A C12 H12B 108.4
C14 C13 C12 111.5(3)
C14 C13 H13A 109.3
C12 C13 H13A 109.3
C14 C13 H13B 109.3
C12 C13 H13B 109.3
H13A C13 H13B 108.0
C15 C14 C19 119.1(4)
C15 C14 C13 122.8(3)
C19 C14 C13 118.1(3)
C16 C15 C14 120.8(3)
C16 C15 H15 119.6
C14 C15 H15 119.6
C17 C16 C15 120.2(4)
C17 C16 H16 119.9
C15 C16 H16 119.9
C16 C17 C18 120.1(4)
C16 C17 H17 120.0
C18 C17 H17 120.0
C17 C18 C19 120.8(3)
C17 C18 H18 119.6
C19 C18 H18 119.6
C18 C19 C14 119.0(3)
C18 C19 C11 123.4(3)
C14 C19 C11 117.5(3)
O4 C20 C10 123.0(3)
O4 C20 C21 119.3(3)
C10 C20 C21 117.7(3)
C26 C21 C22 118.8(3)
C26 C21 C20 122.1(3)
C22 C21 C20 119.0(3)
C23 C22 C21 119.7(4)
C23 C22 H22 120.2
C21 C22 H22 120.2
C24 C23 C22 120.4(4)
C24 C23 H23 119.8
C22 C23 H23 119.8
C25 C24 C23 120.0(3)
C25 C24 H24 120.0
C23 C24 H24 120.0
C24 C25 C26 119.9(4)
C24 C25 H25 120.1
C26 C25 H25 120.1
C25 C26 C21 121.2(4)
C25 C26 H26 119.4
C21 C26 H26 119.4
O1 N1 O2 122.2(5)
O1 N1 C1 119.8(5)
O2 N1 C1 118.1(5)
C11 N2 C8 110.4(3)
C11 N2 C12 123.0(3)
C8 N2 C12 126.5(3)

loop_
_geom_bond_atom_site_label_1
_geom_bond_atom_site_label_2
_geom_bond_distance
C1 C6 1.373(6)
C1 C2 1.379(6)
C1 N1 1.471(6)
C2 C3 1.384(5)
C2 H2 0.9300
C3 C4 1.387(5)
C3 H3 0.9300
C4 C5 1.386(6)
C4 C7 1.513(5)
C5 C6 1.383(6)
C5 H5 0.9300
C6 H6 0.9300
C7 O3 1.216(5)
C7 C8 1.450(6)
C8 N2 1.388(4)
C8 C9 1.394(5)
C9 C10 1.396(5)
C9 H9 0.9300
C10 C11 1.417(4)
C10 C20 1.464(5)
C11 N2 1.353(5)
C11 C19 1.478(5)
C12 N2 1.475(4)
C12 C13 1.526(5)
C12 H12A 0.9700
C12 H12B 0.9700
C13 C14 1.496(6)
C13 H13A 0.9700
C13 H13B 0.9700
C14 C15 1.398(5)
C14 C19 1.407(4)
C15 C16 1.381(6)
C15 H15 0.9300
C16 C17 1.375(6)
C16 H16 0.9300
C17 C18 1.385(5)
C17 H17 0.9300
C18 C19 1.398(5)
C18 H18 0.9300
C20 O4 1.228(4)
C20 C21 1.508(4)
C21 C26 1.394(5)
C21 C22 1.396(5)
C22 C23 1.391(5)
C22 H22 0.9300
C23 C24 1.388(7)
C23 H23 0.9300
C24 C25 1.375(7)
C24 H24 0.9300
C25 C26 1.377(5)
C25 H25 0.9300
C26 H26 0.9300
N1 O1 1.216(6)
N1 O2 1.223(6)

loop_
_geom_hbond_atom_site_label_D
_geom_hbond_atom_site_label_H
_geom_hbond_atom_site_label_A
_geom_hbond_distance_DH
_geom_hbond_distance_HA
_geom_hbond_distance_DA
_geom_hbond_angle_DHA
C12 H12A O3 0.97 2.35 2.859(6) 112.2
C12 H12A O3 0.97 2.35 2.859(6) 112.2
C12 H12A O3 0.97 2.35 2.859(6) 112.2

loop_
_geom_torsion_atom_site_label_1
_geom_torsion_atom_site_label_2
_geom_torsion_atom_site_label_3
_geom_torsion_atom_site_label_4
_geom_torsion
C6 C1 C2 C3 3.2(6)
N1 C1 C2 C3 -179.3(3)
C1 C2 C3 C4 -0.8(6)
C2 C3 C4 C5 -1.8(6)
C2 C3 C4 C7 179.9(3)
C3 C4 C5 C6 2.1(6)
C7 C4 C5 C6 -179.7(4)
C2 C1 C6 C5 -2.9(7)
N1 C1 C6 C5 179.6(4)
C4 C5 C6 C1 0.2(7)
C5 C4 C7 O3 -129.9(4)
C3 C4 C7 O3 48.4(5)
C5 C4 C7 C8 54.4(5)
C3 C4 C7 C8 -127.4(4)
O3 C7 C8 N2 5.4(6)
C4 C7 C8 N2 -179.1(3)
O3 C7 C8 C9 -165.5(4)
C4 C7 C8 C9 10.1(5)
N2 C8 C9 C10 0.6(4)
C7 C8 C9 C10 172.7(3)
C8 C9 C10 C11 -1.4(4)
C8 C9 C10 C20 173.0(3)
C9 C10 C11 N2 1.8(4)
C20 C10 C11 N2 -172.3(3)
C9 C10 C11 C19 -171.5(3)
C20 C10 C11 C19 14.5(6)
N2 C12 C13 C14 52.4(5)
C12 C13 C14 C15 140.3(4)
C12 C13 C14 C19 -40.8(5)
C19 C14 C15 C16 1.0(5)
C13 C14 C15 C16 179.9(4)
C14 C15 C16 C17 -1.3(6)
C15 C16 C17 C18 0.9(6)
C16 C17 C18 C19 -0.3(6)
C17 C18 C19 C14 0.1(5)
C17 C18 C19 C11 176.3(3)
C15 C14 C19 C18 -0.4(5)
C13 C14 C19 C18 -179.4(3)
C15 C14 C19 C11 -176.9(3)
C13 C14 C19 C11 4.2(5)
N2 C11 C19 C18 -156.6(3)
C10 C11 C19 C18 16.1(5)
N2 C11 C19 C14 19.7(4)
C10 C11 C19 C14 -167.6(3)
C9 C10 C20 O4 -141.4(3)
C11 C10 C20 O4 31.7(5)
C9 C10 C20 C21 37.3(5)
C11 C10 C20 C21 -149.7(3)
O4 C20 C21 C26 -152.9(4)
C10 C20 C21 C26 28.4(5)
O4 C20 C21 C22 22.9(5)
C10 C20 C21 C22 -155.8(3)
C26 C21 C22 C23 -0.2(6)
C20 C21 C22 C23 -176.2(4)
C21 C22 C23 C24 0.6(7)
C22 C23 C24 C25 -0.5(7)
C23 C24 C25 C26 -0.1(7)
C24 C25 C26 C21 0.5(7)
C22 C21 C26 C25 -0.3(6)
C20 C21 C26 C25 175.5(4)
C6 C1 N1 O1 165.1(4)
C2 C1 N1 O1 -12.5(6)
C6 C1 N1 O2 -15.3(7)
C2 C1 N1 O2 167.1(5)
C10 C11 N2 C8 -1.5(3)
C19 C11 N2 C8 172.8(3)
C10 C11 N2 C12 -178.3(3)
C19 C11 N2 C12 -4.0(4)
C9 C8 N2 C11 0.6(4)
C7 C8 N2 C11 -172.1(3)
C9 C8 N2 C12 177.3(3)
C7 C8 N2 C12 4.7(5)
C13 C12 N2 C11 -32.0(5)
C13 C12 N2 C8 151.6(3)
